data_7109991
loop_
_publ_author_name
'Orlando Santoro'
'Alba Collado'
'Alexandra M. Z. Slawin'
'Steven P. Nolan'
'Catherine S. J. Cazin'

_publ_section_title
;
 A general synthetic route to [Cu(X)(NHC)] (NHC = N-heterocyclic carbene,
 X = Cl, Br, I) complexes
;
_journal_name_full Chem.Commun.
_journal_page_first 10483
_journal_paper_doi 10.1039/c3cc45488f
_journal_volume 49
_journal_year 2013
_chemical_formula_moiety 'C21 H27 Cl2 Cu N2'
_chemical_formula_sum 'C21 H27 Cl2 Cu N2'
_chemical_formula_weight 441.91
_space_group_IT_number 14
_symmetry_cell_setting monoclinic
_symmetry_Int_Tables_number 14
_symmetry_space_group_name_Hall '-P 2ybc'
_symmetry_space_group_name_H-M 'P 1 21/c 1'
_atom_sites_solution_hydrogens geom
_atom_sites_solution_primary direct
_atom_sites_solution_secondary difmap
_cell_angle_alpha 90.0000
_cell_angle_beta 100.157(7)
_cell_angle_gamma 90.0000
_cell_formula_units_Z 4
_cell_length_a 8.388(3)
_cell_length_b 16.503(5)
_cell_length_c 15.847(5)
_cell_measurement_reflns_used 6077
_cell_measurement_temperature 93
_cell_measurement_theta_max 25.29
_cell_measurement_theta_min 3.23
_cell_volume 2159.3(12)
_computing_cell_refinement 'CrystalClear-SM Expert 2.0 rc13'
_computing_data_collection 'CrystalClear-SM Expert 2.0 rc13 (Rigaku, 2009)'
_computing_data_reduction 'CrystalClear-SM Expert 2.0 rc13'
_computing_molecular_graphics 'CrystalStructure 4.0'
_computing_publication_material 'CrystalStructure 4.0 (Rigaku, 2010)'
_computing_structure_refinement 'SHELXL97 (Sheldrick, 2008)'
_computing_structure_solution 'DIRDIF99-PATTY (Gould, et al., 1999)'
_diffrn_ambient_temperature 93
_diffrn_detector_area_resol_mean 7.353
_diffrn_measured_fraction_theta_full 0.998
_diffrn_measured_fraction_theta_max 0.997
_diffrn_measurement_device_type 'Rigaku Mercury70'
_diffrn_measurement_method \w
_diffrn_radiation_type 'Mo K\a'
_diffrn_radiation_wavelength 0.71075
_diffrn_reflns_av_R_equivalents 0.0431
_diffrn_reflns_Laue_measured_fraction_full 0.998
_diffrn_reflns_Laue_measured_fraction_max 0.997
_diffrn_reflns_limit_h_max 8
_diffrn_reflns_limit_h_min -10
_diffrn_reflns_limit_k_max 12
_diffrn_reflns_limit_k_min -19
_diffrn_reflns_limit_l_max 18
_diffrn_reflns_limit_l_min -18
_diffrn_reflns_number 13923
_diffrn_reflns_point_group_measured_fraction_full 0.998
_diffrn_reflns_point_group_measured_fraction_max 0.997
_diffrn_reflns_theta_full 25.000
_diffrn_reflns_theta_max 25.284
_diffrn_reflns_theta_min 3.233
_diffrn_standards_number 0
_exptl_absorpt_coefficient_mu 1.266
_exptl_absorpt_correction_T_max 0.859
_exptl_absorpt_correction_T_min 0.663
_exptl_absorpt_correction_type multi-scan
_exptl_absorpt_process_details 'REQAB (Rigaku, 1998)'
_exptl_crystal_colour colorless
_exptl_crystal_density_diffrn 1.359
_exptl_crystal_density_method 'not measured'
_exptl_crystal_description prism
_exptl_crystal_F_000 920.00
_exptl_crystal_size_max 0.120
_exptl_crystal_size_mid 0.120
_exptl_crystal_size_min 0.120
_refine_diff_density_max 0.570
_refine_diff_density_min -0.570
_refine_ls_extinction_method none
_refine_ls_goodness_of_fit_ref 0.874
_refine_ls_hydrogen_treatment constr
_refine_ls_number_parameters 235
_refine_ls_number_reflns 3901
_refine_ls_number_restraints 0
_refine_ls_R_factor_gt 0.0504
_refine_ls_shift/su_max 0.000
_refine_ls_structure_factor_coef Fsqd
_refine_ls_weighting_details 'w = 1/[\s^2^(Fo^2^)+(0.1001P)^2^+4.3301P] where P=(Fo^2^+2Fc^2^)/3'
_refine_ls_weighting_scheme calc
_refine_ls_wR_factor_ref 0.1546
_reflns_number_gt 2998
_reflns_number_total 3901
_reflns_threshold_expression F^2^>2.0\s(F^2^)
_cod_data_source_file c3cc45488f.txt
_cod_data_source_block 3d
_cod_original_cell_volume 2159.2(11)
_cod_database_code 7109991

loop_
_symmetry_equiv_pos_site_id
_symmetry_equiv_pos_as_xyz
1 +X,+Y,+Z
2 -X,1/2+Y,1/2-Z
3 -X,-Y,-Z
4 +X,1/2-Y,1/2+Z

loop_
_atom_site_label
_atom_site_type_symbol
_atom_site_fract_x
_atom_site_fract_y
_atom_site_fract_z
_atom_site_U_iso_or_equiv
_atom_site_adp_type
_atom_site_occupancy
_atom_site_symmetry_multiplicity
_atom_site_calc_flag
_atom_site_refinement_flags
Cu1 Cu 0.25257(6) 0.23013(3) 0.46300(3) 0.0360(2) Uani 1.0 4 d .
Cl1 Cl 0.14254(11) 0.13506(7) 0.38514(6) 0.0371(3) Uani 1.0 4 d .
Cl2 Cl 0.36576(15) 0.32532(7) 0.53768(8) 0.0528(4) Uani 1.0 4 d .
N2 N 0.6450(4) 0.10304(18) 0.2779(2) 0.0244(7) Uani 1.0 4 d .
N5 N 0.6517(4) 0.23602(18) 0.2877(2) 0.0259(7) Uani 1.0 4 d .
C1 C 0.7343(4) 0.1684(2) 0.2907(3) 0.0234(8) Uani 1.0 4 d .
C3 C 0.4710(4) 0.1249(3) 0.2660(3) 0.0335(10) Uani 1.0 4 d .
C4 C 0.4754(5) 0.2177(3) 0.2724(3) 0.0345(10) Uani 1.0 4 d .
C6 C 0.7073(4) 0.0210(2) 0.2854(3) 0.0240(8) Uani 1.0 4 d .
C7 C 0.7012(4) -0.0258(3) 0.2118(3) 0.0259(8) Uani 1.0 4 d .
C8 C 0.7710(4) -0.1029(3) 0.2217(3) 0.0273(9) Uani 1.0 4 d .
C9 C 0.8412(4) -0.1339(3) 0.3014(3) 0.0260(9) Uani 1.0 4 d .
C10 C 0.8378(4) -0.0858(3) 0.3739(3) 0.0275(9) Uani 1.0 4 d .
C11 C 0.7708(5) -0.0089(3) 0.3677(3) 0.0269(9) Uani 1.0 4 d .
C12 C 0.6238(5) 0.0038(3) 0.1238(3) 0.0382(10) Uani 1.0 4 d .
C13 C 0.9181(5) -0.2167(3) 0.3101(3) 0.0331(10) Uani 1.0 4 d .
C14 C 0.7674(6) 0.0409(3) 0.4480(3) 0.0398(10) Uani 1.0 4 d .
C15 C 0.7185(4) 0.3162(3) 0.3028(3) 0.0251(8) Uani 1.0 4 d .
C16 C 0.7884(5) 0.3388(3) 0.3874(3) 0.0308(9) Uani 1.0 4 d .
C17 C 0.8548(5) 0.4155(3) 0.3993(3) 0.0341(10) Uani 1.0 4 d .
C18 C 0.8548(5) 0.4700(3) 0.3327(3) 0.0291(9) Uani 1.0 4 d .
C19 C 0.7825(4) 0.4461(3) 0.2497(3) 0.0274(9) Uani 1.0 4 d .
C20 C 0.7125(4) 0.3693(3) 0.2340(3) 0.0257(8) Uani 1.0 4 d .
C21 C 0.7897(6) 0.2820(3) 0.4624(3) 0.0437(11) Uani 1.0 4 d .
C22 C 0.9305(5) 0.5528(3) 0.3477(3) 0.0396(10) Uani 1.0 4 d .
C23 C 0.6342(5) 0.3467(3) 0.1437(3) 0.0358(10) Uani 1.0 4 d .
H1 H 0.8493 0.1669 0.3013 0.0280 Uiso 1.0 4 calc R
H3A H 0.4188 0.1008 0.3115 0.0401 Uiso 1.0 4 calc R
H3B H 0.4125 0.1069 0.2094 0.0401 Uiso 1.0 4 calc R
H4A H 0.4196 0.2430 0.2185 0.0414 Uiso 1.0 4 calc R
H4B H 0.4245 0.2369 0.3206 0.0414 Uiso 1.0 4 calc R
H8 H 0.7704 -0.1355 0.1722 0.0327 Uiso 1.0 4 calc R
H10 H 0.8827 -0.1066 0.4289 0.0330 Uiso 1.0 4 calc R
H12A H 0.6794 0.0528 0.1097 0.0458 Uiso 1.0 4 calc R
H12B H 0.5093 0.0160 0.1235 0.0458 Uiso 1.0 4 calc R
H12C H 0.6324 -0.0384 0.0813 0.0458 Uiso 1.0 4 calc R
H13A H 1.0072 -0.2185 0.2777 0.0398 Uiso 1.0 4 calc R
H13B H 0.8370 -0.2576 0.2877 0.0398 Uiso 1.0 4 calc R
H13C H 0.9600 -0.2278 0.3707 0.0398 Uiso 1.0 4 calc R
H14A H 0.8783 0.0493 0.4785 0.0478 Uiso 1.0 4 calc R
H14B H 0.7051 0.0120 0.4854 0.0478 Uiso 1.0 4 calc R
H14C H 0.7166 0.0935 0.4321 0.0478 Uiso 1.0 4 calc R
H17 H 0.9025 0.4316 0.4557 0.0409 Uiso 1.0 4 calc R
H19 H 0.7810 0.4827 0.2033 0.0329 Uiso 1.0 4 calc R
H21A H 0.7304 0.3067 0.5038 0.0524 Uiso 1.0 4 calc R
H21B H 0.9019 0.2717 0.4901 0.0524 Uiso 1.0 4 calc R
H21C H 0.7379 0.2307 0.4419 0.0524 Uiso 1.0 4 calc R
H22A H 1.0460 0.5470 0.3713 0.0476 Uiso 1.0 4 calc R
H22B H 0.8771 0.5828 0.3882 0.0476 Uiso 1.0 4 calc R
H22C H 0.9175 0.5823 0.2933 0.0476 Uiso 1.0 4 calc R
H23A H 0.5198 0.3337 0.1424 0.0430 Uiso 1.0 4 calc R
H23B H 0.6894 0.2993 0.1250 0.0430 Uiso 1.0 4 calc R
H23C H 0.6428 0.3922 0.1051 0.0430 Uiso 1.0 4 calc R

loop_
_atom_site_aniso_label
_atom_site_aniso_U_11
_atom_site_aniso_U_22
_atom_site_aniso_U_33
_atom_site_aniso_U_12
_atom_site_aniso_U_13
_atom_site_aniso_U_23
Cu1 0.0393(3) 0.0389(4) 0.0300(4) -0.0019(2) 0.0070(2) 0.0003(3)
Cl1 0.0392(6) 0.0407(7) 0.0309(6) 0.0004(4) 0.0052(4) -0.0010(5)
Cl2 0.0666(8) 0.0447(8) 0.0444(8) -0.0113(6) 0.0023(6) -0.0043(6)
N2 0.0238(15) 0.0205(17) 0.0290(18) 0.0008(12) 0.0046(12) 0.0010(14)
N5 0.0254(16) 0.0209(17) 0.0318(19) 0.0009(12) 0.0061(13) 0.0030(14)
C1 0.0250(18) 0.023(2) 0.021(2) 0.0011(15) 0.0032(14) 0.0025(16)
C3 0.0250(19) 0.027(3) 0.049(3) 0.0006(15) 0.0081(17) 0.0012(19)
C4 0.0226(19) 0.030(3) 0.053(3) 0.0024(15) 0.0102(17) 0.004(2)
C6 0.0248(17) 0.0195(19) 0.028(3) -0.0028(14) 0.0064(14) 0.0035(17)
C7 0.0249(17) 0.024(2) 0.028(2) -0.0020(15) 0.0045(14) 0.0006(17)
C8 0.0299(19) 0.026(2) 0.025(2) -0.0050(15) 0.0049(15) -0.0047(17)
C9 0.0229(17) 0.019(2) 0.037(3) -0.0040(14) 0.0083(15) 0.0010(17)
C10 0.0317(19) 0.027(3) 0.024(2) -0.0027(16) 0.0046(15) 0.0032(17)
C11 0.0315(19) 0.023(2) 0.027(3) -0.0038(15) 0.0078(15) -0.0015(17)
C12 0.045(3) 0.038(3) 0.029(3) 0.0060(18) -0.0021(18) -0.003(2)
C13 0.030(2) 0.027(3) 0.042(3) 0.0003(16) 0.0055(17) 0.0022(19)
C14 0.064(3) 0.031(3) 0.026(3) 0.006(2) 0.0101(19) -0.0005(19)
C15 0.0244(17) 0.021(2) 0.031(3) 0.0056(14) 0.0082(15) 0.0022(17)
C16 0.035(2) 0.027(3) 0.031(3) 0.0025(16) 0.0081(16) 0.0019(18)
C17 0.040(3) 0.035(3) 0.025(3) 0.0007(18) 0.0010(16) -0.0061(19)
C18 0.0297(19) 0.024(2) 0.034(3) 0.0045(15) 0.0055(15) -0.0024(18)
C19 0.0295(19) 0.020(2) 0.033(3) 0.0050(15) 0.0071(16) 0.0052(17)
C20 0.0267(18) 0.025(2) 0.026(2) 0.0034(15) 0.0058(15) 0.0005(17)
C21 0.065(3) 0.036(3) 0.029(3) -0.000(2) 0.005(2) 0.005(2)
C22 0.044(3) 0.031(3) 0.041(3) -0.0044(18) -0.0005(18) -0.005(2)
C23 0.047(3) 0.033(3) 0.025(3) -0.0039(18) 0.0008(17) 0.0042(19)

loop_
_atom_type_symbol
_atom_type_description
_atom_type_scat_dispersion_real
_atom_type_scat_dispersion_imag
_atom_type_scat_source
C C 0.0033 0.0016
;
International Tables for Crystallography
(1992, Vol. C, Tables 4.2.6.8 and 6.1.1.4)
;
H H 0.0000 0.0000
;
International Tables for Crystallography
(1992, Vol. C, Table 6.1.1.4)
;
N N 0.0061 0.0033
;
International Tables for Crystallography
(1992, Vol. C, Tables 4.2.6.8 and 6.1.1.4)
;
Cl Cl 0.1484 0.1585
;
International Tables for Crystallography
(1992, Vol. C, Tables 4.2.6.8 and 6.1.1.4)
;
Cu Cu 0.3201 1.2651
;
International Tables for Crystallography
(1992, Vol. C, Tables 4.2.6.8 and 6.1.1.4)
;

loop_
_geom_angle_atom_site_label_1
_geom_angle_atom_site_label_2
_geom_angle_atom_site_label_3
_geom_angle
_geom_angle_publ_flag
Cl1 Cu1 Cl2 178.38(6) yes
C1 N2 C3 110.1(3) yes
C1 N2 C6 124.7(3) yes
C3 N2 C6 124.8(3) yes
C1 N5 C4 109.7(3) yes
C1 N5 C15 126.1(3) yes
C4 N5 C15 124.1(3) yes
N2 C1 N5 114.3(3) yes
N2 C3 C4 102.8(3) yes
N5 C4 C3 103.0(3) yes
N2 C6 C7 119.4(4) yes
N2 C6 C11 118.4(4) yes
C7 C6 C11 122.3(4) yes
C6 C7 C8 117.2(4) yes
C6 C7 C12 122.7(4) yes
C8 C7 C12 120.1(4) yes
C7 C8 C9 122.5(4) yes
C8 C9 C10 118.0(4) yes
C8 C9 C13 121.4(4) yes
C10 C9 C13 120.6(4) yes
C9 C10 C11 121.8(4) yes
C6 C11 C10 118.0(4) yes
C6 C11 C14 121.8(4) yes
C10 C11 C14 120.2(4) yes
N5 C15 C16 118.9(4) yes
N5 C15 C20 119.2(4) yes
C16 C15 C20 121.9(4) yes
C15 C16 C17 117.4(4) yes
C15 C16 C21 121.7(4) yes
C17 C16 C21 120.9(4) yes
C16 C17 C18 122.9(4) yes
C17 C18 C19 118.2(4) yes
C17 C18 C22 121.6(4) yes
C19 C18 C22 120.2(4) yes
C18 C19 C20 121.2(4) yes
C15 C20 C19 118.3(4) yes
C15 C20 C23 122.4(4) yes
C19 C20 C23 119.3(4) yes
N2 C1 H1 122.834 no
N5 C1 H1 122.829 no
N2 C3 H3A 111.204 no
N2 C3 H3B 111.194 no
C4 C3 H3A 111.201 no
C4 C3 H3B 111.189 no
H3A C3 H3B 109.126 no
N5 C4 H4A 111.160 no
N5 C4 H4B 111.156 no
C3 C4 H4A 111.171 no
C3 C4 H4B 111.164 no
H4A C4 H4B 109.104 no
C7 C8 H8 118.746 no
C9 C8 H8 118.741 no
C9 C10 H10 119.091 no
C11 C10 H10 119.090 no
C7 C12 H12A 109.470 no
C7 C12 H12B 109.478 no
C7 C12 H12C 109.470 no
H12A C12 H12B 109.468 no
H12A C12 H12C 109.471 no
H12B C12 H12C 109.470 no
C9 C13 H13A 109.469 no
C9 C13 H13B 109.476 no
C9 C13 H13C 109.476 no
H13A C13 H13B 109.472 no
H13A C13 H13C 109.473 no
H13B C13 H13C 109.461 no
C11 C14 H14A 109.480 no
C11 C14 H14B 109.475 no
C11 C14 H14C 109.474 no
H14A C14 H14B 109.469 no
H14A C14 H14C 109.465 no
H14B C14 H14C 109.464 no
C16 C17 H17 118.532 no
C18 C17 H17 118.533 no
C18 C19 H19 119.390 no
C20 C19 H19 119.393 no
C16 C21 H21A 109.465 no
C16 C21 H21B 109.467 no
C16 C21 H21C 109.464 no
H21A C21 H21B 109.477 no
H21A C21 H21C 109.481 no
H21B C21 H21C 109.474 no
C18 C22 H22A 109.471 no
C18 C22 H22B 109.479 no
C18 C22 H22C 109.470 no
H22A C22 H22B 109.474 no
H22A C22 H22C 109.467 no
H22B C22 H22C 109.467 no
C20 C23 H23A 109.469 no
C20 C23 H23B 109.471 no
C20 C23 H23C 109.476 no
H23A C23 H23B 109.468 no
H23A C23 H23C 109.474 no
H23B C23 H23C 109.470 no

loop_
_geom_bond_atom_site_label_1
_geom_bond_atom_site_label_2
_geom_bond_distance
_geom_bond_publ_flag
Cu1 Cl1 2.1057(12) yes
Cu1 Cl2 2.0913(13) yes
N2 C1 1.308(5) yes
N2 C3 1.482(5) yes
N2 C6 1.449(5) yes
N5 C1 1.310(5) yes
N5 C4 1.487(5) yes
N5 C15 1.440(5) yes
C3 C4 1.536(6) yes
C6 C7 1.393(6) yes
C6 C11 1.407(5) yes
C7 C8 1.398(6) yes
C7 C12 1.511(6) yes
C8 C9 1.393(6) yes
C9 C10 1.401(6) yes
C9 C13 1.507(6) yes
C10 C11 1.385(6) yes
C11 C14 1.520(6) yes
C15 C16 1.415(6) yes
C15 C20 1.393(6) yes
C16 C17 1.382(6) yes
C16 C21 1.512(6) yes
C17 C18 1.388(6) yes
C18 C19 1.404(6) yes
C18 C22 1.508(6) yes
C19 C20 1.400(5) yes
C20 C23 1.513(6) yes
C1 H1 0.950 no
C3 H3A 0.990 no
C3 H3B 0.990 no
C4 H4A 0.990 no
C4 H4B 0.990 no
C8 H8 0.950 no
C10 H10 0.950 no
C12 H12A 0.980 no
C12 H12B 0.980 no
C12 H12C 0.980 no
C13 H13A 0.980 no
C13 H13B 0.980 no
C13 H13C 0.980 no
C14 H14A 0.980 no
C14 H14B 0.980 no
C14 H14C 0.980 no
C17 H17 0.950 no
C19 H19 0.950 no
C21 H21A 0.980 no
C21 H21B 0.980 no
C21 H21C 0.980 no
C22 H22A 0.980 no
C22 H22B 0.980 no
C22 H22C 0.980 no
C23 H23A 0.980 no
C23 H23B 0.980 no
C23 H23C 0.980 no

loop_
_geom_contact_atom_site_label_1
_geom_contact_atom_site_label_2
_geom_contact_distance
_geom_contact_publ_flag
_geom_contact_site_symmetry_2
N2 C12 2.920(6) no .
N2 C14 2.898(5) no .
N2 C15 3.581(5) no .
N5 C6 3.580(5) no .
N5 C21 2.907(6) no .
N5 C23 2.907(6) no .
C1 C7 3.434(6) no .
C1 C11 3.163(5) no .
C1 C14 3.236(6) no .
C1 C16 3.196(6) no .
C1 C20 3.432(5) no .
C1 C21 3.269(6) no .
C3 C7 3.352(6) no .
C3 C11 3.516(5) no .
C3 C12 3.425(7) no .
C4 C16 3.538(6) no .
C4 C20 3.318(6) no .
C4 C23 3.379(7) no .
C6 C9 2.785(5) no .
C7 C10 2.803(5) no .
C8 C11 2.786(6) no .
C15 C18 2.789(6) no .
C16 C19 2.805(6) no .
C17 C20 2.787(6) no .
Cl1 C1 3.530(4) no 1_455
C1 Cl1 3.530(4) no 1_655
C4 C13 3.500(5) no 2_655
C13 C4 3.500(5) no 2_645
C13 C20 3.588(6) no 2_745
C20 C13 3.588(6) no 2_755
N2 H4A 3.0275 no .
N2 H4B 3.0330 no .
N2 H12A 2.8542 no .
N2 H12B 2.8923 no .
N2 H14A 3.5394 no .
N2 H14B 3.5690 no .
N2 H14C 2.4156 no .
N2 H21C 3.3299 no .
N5 H3A 3.0331 no .
N5 H3B 3.0385 no .
N5 H14C 3.2596 no .
N5 H21A 3.5673 no .
N5 H21B 3.5585 no .
N5 H21C 2.4247 no .
N5 H23A 2.8692 no .
N5 H23B 2.8508 no .
C1 H3A 2.9430 no .
C1 H3B 2.9580 no .
C1 H4A 2.9541 no .
C1 H4B 2.9476 no .
C1 H12A 3.4073 no .
C1 H14A 3.5924 no .
C1 H14C 2.5853 no .
C1 H21C 2.6030 no .
C1 H23B 3.3705 no .
C3 H1 3.1995 no .
C3 H12A 3.4831 no .
C3 H12B 2.9478 no .
C3 H14C 3.0859 no .
C4 H1 3.2004 no .
C4 H14C 3.5911 no .
C4 H21C 3.1662 no .
C4 H23A 2.8843 no .
C4 H23B 3.4593 no .
C6 H1 2.6785 no .
C6 H3A 2.8484 no .
C6 H3B 2.9196 no .
C6 H8 3.2403 no .
C6 H10 3.2536 no .
C6 H12A 2.8027 no .
C6 H12B 2.8014 no .
C6 H12C 3.3317 no .
C6 H14A 3.1768 no .
C6 H14B 3.1757 no .
C6 H14C 2.6025 no .
C7 H3B 3.2599 no .
C8 H10 3.2522 no .
C8 H12A 3.1414 no .
C8 H12B 3.1446 no .
C8 H12C 2.5545 no .
C8 H13A 2.7806 no .
C8 H13B 2.7774 no .
C8 H13C 3.3193 no .
C10 H8 3.2512 no .
C10 H13A 3.1475 no .
C10 H13B 3.1469 no .
C10 H13C 2.5616 no .
C10 H14A 2.7642 no .
C10 H14B 2.7671 no .
C10 H14C 3.3117 no .
C11 H1 3.1934 no .
C11 H3A 3.4431 no .
C12 H3B 2.9526 no .
C12 H8 2.6549 no .
C13 H8 2.6744 no .
C13 H10 2.6701 no .
C14 H1 3.2811 no .
C14 H3A 3.4607 no .
C14 H10 2.6559 no .
C14 H21C 3.1428 no .
C15 H1 2.6990 no .
C15 H4A 2.8895 no .
C15 H4B 2.8489 no .
C15 H17 3.2492 no .
C15 H19 3.2566 no .
C15 H21A 3.1725 no .
C15 H21B 3.1784 no .
C15 H21C 2.5977 no .
C15 H23A 2.7992 no .
C15 H23B 2.7995 no .
C15 H23C 3.3314 no .
C16 H1 3.2273 no .
C16 H4B 3.4815 no .
C17 H19 3.2542 no .
C17 H21A 2.7672 no .
C17 H21B 2.7669 no .
C17 H21C 3.3084 no .
C17 H22A 2.7815 no .
C17 H22B 2.7753 no .
C17 H22C 3.3160 no .
C19 H17 3.2514 no .
C19 H22A 3.1426 no .
C19 H22B 3.1509 no .
C19 H22C 2.5567 no .
C19 H23A 3.1405 no .
C19 H23B 3.1363 no .
C19 H23C 2.5429 no .
C20 H4A 3.1982 no .
C21 H1 3.2902 no .
C21 H4B 3.5443 no .
C21 H14C 3.1912 no .
C21 H17 2.6528 no .
C22 H17 2.6694 no .
C22 H19 2.6710 no .
C23 H4A 2.8860 no .
C23 H19 2.6531 no .
H1 H14A 3.3860 no .
H1 H14C 2.7954 no .
H1 H21B 3.4164 no .
H1 H21C 2.7718 no .
H3A H4A 2.7716 no .
H3A H4B 2.2516 no .
H3A H12B 3.4940 no .
H3A H14C 2.8671 no .
H3B H4A 2.2515 no .
H3B H4B 2.7679 no .
H3B H12A 3.0897 no .
H3B H12B 2.2691 no .
H4A H23A 2.1826 no .
H4A H23B 3.0601 no .
H4B H21C 2.9726 no .
H4B H23A 3.4585 no .
H8 H12A 3.3100 no .
H8 H12B 3.3238 no .
H8 H12C 2.3231 no .
H8 H13A 2.7283 no .
H8 H13B 2.7137 no .
H10 H13A 3.3363 no .
H10 H13B 3.3265 no .
H10 H13C 2.3416 no .
H10 H14A 2.6930 no .
H10 H14B 2.7052 no .
H10 H14C 3.5871 no .
H14A H21C 3.2315 no .
H14C H21B 3.3777 no .
H14C H21C 2.2756 no .
H17 H21A 2.7017 no .
H17 H21B 2.6949 no .
H17 H21C 3.5828 no .
H17 H22A 2.7267 no .
H17 H22B 2.7081 no .
H17 H22C 3.5976 no .
H19 H22A 3.3274 no .
H19 H22B 3.3373 no .
H19 H22C 2.3387 no .
H19 H23A 3.3212 no .
H19 H23B 3.3095 no .
H19 H23C 2.3148 no .
Cu1 H4B 2.8872 no .
Cu1 H8 3.0662 no 2_655
Cu1 H10 3.0104 no 3_656
Cu1 H13C 3.4325 no 3_656
Cu1 H21B 3.1233 no 1_455
Cu1 H23A 3.4592 no 4_555
Cl1 H1 2.6339 no 1_455
Cl1 H3A 2.8295 no .
Cl1 H4B 3.2126 no .
Cl1 H10 3.0281 no 3_656
Cl1 H13A 3.5955 no 2_655
Cl1 H13B 3.2912 no 2_655
Cl1 H14A 3.2027 no 1_455
Cl1 H14B 3.2871 no 3_656
Cl1 H19 3.0023 no 2_645
Cl1 H22C 2.9157 no 2_645
Cl2 H3B 2.9038 no 4_555
Cl2 H4A 3.0386 no 4_555
Cl2 H8 3.3834 no 2_655
Cl2 H12A 3.3478 no 4_555
Cl2 H12B 3.0946 no 4_555
Cl2 H12C 2.9370 no 2_655
Cl2 H21A 3.2114 no .
Cl2 H22B 2.9447 no 3_666
Cl2 H23A 3.2489 no 4_555
Cl2 H23B 3.4912 no 4_555
N5 H13A 3.2964 no 2_755
C1 H13A 3.1921 no 2_755
C3 H13B 3.2219 no 2_655
C3 H19 3.2516 no 2_645
C3 H22B 3.5310 no 2_645
C3 H22C 3.3036 no 2_645
C4 H8 3.3954 no 2_655
C4 H13B 2.6565 no 2_655
C6 H22A 3.5282 no 2_745
C7 H22A 2.9431 no 2_745
C8 H4A 3.2326 no 2_645
C8 H4B 3.1197 no 2_645
C8 H22A 3.3845 no 2_745
C9 H4A 2.9613 no 2_645
C9 H4B 3.4245 no 2_645
C9 H23A 3.3463 no 2_645
C10 H14A 3.0882 no 3_756
C10 H23A 3.2480 no 2_645
C11 H14A 3.5382 no 3_756
C11 H23A 3.5458 no 2_645
C12 H22A 2.8483 no 2_745
C13 H1 3.4398 no 2_745
C13 H4A 2.8666 no 2_645
C13 H4B 3.3215 no 2_645
C13 H21B 3.3820 no 3_756
C13 H22B 3.5705 no 1_545
C13 H22C 3.3276 no 1_545
C13 H23B 3.2823 no 2_745
C14 H10 3.4024 no 3_756
C14 H14A 3.3438 no 3_756
C14 H23C 3.0692 no 4_555
C15 H13A 2.8779 no 2_755
C16 H13A 3.5016 no 2_755
C17 H12B 3.4382 no 2_655
C18 H3B 3.1697 no 2_655
C18 H12B 3.3373 no 2_655
C19 H3A 3.1192 no 2_655
C19 H3B 3.2420 no 2_655
C19 H13A 3.3088 no 2_755
C20 H13A 2.7959 no 2_755
C21 H13C 3.1997 no 3_756
C21 H23B 3.1481 no 4_555
C22 H3B 2.9955 no 2_655
C22 H12A 3.2225 no 2_755
C22 H13B 3.3233 no 1_565
C22 H17 3.1934 no 3_766
C23 H13A 3.2304 no 2_755
C23 H14B 3.5517 no 4_554
C23 H21A 3.5496 no 4_554
H1 Cl1 2.6339 no 1_655
H1 C13 3.4398 no 2_755
H1 H13A 2.6687 no 2_755
H1 H13B 3.4314 no 2_755
H1 H22C 3.0091 no 2_745
H3A Cl1 2.8295 no .
H3A C19 3.1192 no 2_645
H3A H13B 3.3679 no 2_655
H3A H19 2.5541 no 2_645
H3A H22C 3.0254 no 2_645
H3B Cl2 2.9038 no 4_554
H3B C18 3.1697 no 2_645
H3B C19 3.2420 no 2_645
H3B C22 2.9955 no 2_645
H3B H13B 3.0685 no 2_655
H3B H19 3.0892 no 2_645
H3B H22B 2.6697 no 2_645
H3B H22C 2.7905 no 2_645
H4A Cl2 3.0386 no 4_554
H4A C8 3.2326 no 2_655
H4A C9 2.9613 no 2_655
H4A C13 2.8666 no 2_655
H4A H8 3.2456 no 2_655
H4A H13B 2.1369 no 2_655
H4A H13C 3.2842 no 2_655
H4B Cu1 2.8872 no .
H4B Cl1 3.2126 no .
H4B C8 3.1197 no 2_655
H4B C9 3.4245 no 2_655
H4B C13 3.3215 no 2_655
H4B H8 2.6808 no 2_655
H4B H13B 2.5365 no 2_655
H8 Cu1 3.0662 no 2_645
H8 Cl2 3.3834 no 2_645
H8 C4 3.3954 no 2_645
H8 H4A 3.2456 no 2_645
H8 H4B 2.6808 no 2_645
H8 H22A 3.5062 no 2_745
H10 Cu1 3.0104 no 3_656
H10 Cl1 3.0281 no 3_656
H10 C14 3.4024 no 3_756
H10 H14A 2.4549 no 3_756
H10 H21B 3.3937 no 3_756
H10 H23A 3.5064 no 2_645
H12A Cl2 3.3478 no 4_554
H12A C22 3.2225 no 2_745
H12A H17 3.3370 no 4_554
H12A H21A 2.9364 no 4_554
H12A H22A 2.2715 no 2_745
H12A H22C 3.4929 no 2_745
H12B Cl2 3.0946 no 4_554
H12B C17 3.4382 no 2_645
H12B C18 3.3373 no 2_645
H12B H12C 3.2739 no 3_655
H12B H22B 3.3976 no 2_645
H12C Cl2 2.9370 no 2_645
H12C H12B 3.2739 no 3_655
H12C H12C 3.3402 no 3_655
H12C H22A 3.0187 no 2_745
H13A Cl1 3.5955 no 2_645
H13A N5 3.2964 no 2_745
H13A C1 3.1921 no 2_745
H13A C15 2.8779 no 2_745
H13A C16 3.5016 no 2_745
H13A C19 3.3088 no 2_745
H13A C20 2.7959 no 2_745
H13A C23 3.2304 no 2_745
H13A H1 2.6687 no 2_745
H13A H22C 3.3906 no 1_545
H13A H23B 2.7493 no 2_745
H13B Cl1 3.2912 no 2_645
H13B C3 3.2219 no 2_645
H13B C4 2.6565 no 2_645
H13B C22 3.3233 no 1_545
H13B H1 3.4314 no 2_745
H13B H3A 3.3679 no 2_645
H13B H3B 3.0685 no 2_645
H13B H4A 2.1369 no 2_645
H13B H4B 2.5365 no 2_645
H13B H22B 3.0655 no 1_545
H13B H22C 2.7238 no 1_545
H13C Cu1 3.4325 no 3_656
H13C C21 3.1997 no 3_756
H13C H4A 3.2842 no 2_645
H13C H21A 3.2516 no 3_756
H13C H21B 2.4140 no 3_756
H13C H21C 3.5472 no 3_756
H13C H22B 3.2247 no 1_545
H13C H22C 3.3616 no 1_545
H13C H23B 2.9632 no 2_745
H14A Cl1 3.2027 no 1_655
H14A C10 3.0882 no 3_756
H14A C11 3.5382 no 3_756
H14A C14 3.3438 no 3_756
H14A H10 2.4549 no 3_756
H14A H14A 2.6058 no 3_756
H14A H14B 3.5854 no 3_756
H14A H23C 3.2020 no 4_555
H14B Cl1 3.2871 no 3_656
H14B C23 3.5517 no 4_555
H14B H14A 3.5854 no 3_756
H14B H14B 3.5730 no 3_656
H14B H19 3.4002 no 4_555
H14B H23C 2.5923 no 4_555
H14C H23B 3.5748 no 4_555
H14C H23C 2.9247 no 4_555
H17 C22 3.1934 no 3_766
H17 H12A 3.3370 no 4_555
H17 H17 2.9891 no 3_766
H17 H22A 2.7217 no 3_766
H17 H22B 2.8243 no 3_766
H19 Cl1 3.0023 no 2_655
H19 C3 3.2516 no 2_655
H19 H3A 2.5541 no 2_655
H19 H3B 3.0892 no 2_655
H19 H14B 3.4002 no 4_554
H21A Cl2 3.2114 no .
H21A C23 3.5496 no 4_555
H21A H12A 2.9364 no 4_555
H21A H13C 3.2516 no 3_756
H21A H22A 3.4566 no 3_766
H21A H23B 2.6650 no 4_555
H21B Cu1 3.1233 no 1_655
H21B C13 3.3820 no 3_756
H21B H10 3.3937 no 3_756
H21B H13C 2.4140 no 3_756
H21B H22B 3.4147 no 3_766
H21B H23B 3.2342 no 4_555
H21C H13C 3.5472 no 3_756
H21C H23B 3.0403 no 4_555
H21C H23C 3.4877 no 4_555
H22A C6 3.5282 no 2_755
H22A C7 2.9431 no 2_755
H22A C8 3.3845 no 2_755
H22A C12 2.8483 no 2_755
H22A H8 3.5062 no 2_755
H22A H12A 2.2715 no 2_755
H22A H12C 3.0187 no 2_755
H22A H17 2.7217 no 3_766
H22A H21A 3.4566 no 3_766
H22B Cl2 2.9447 no 3_666
H22B C3 3.5310 no 2_655
H22B C13 3.5705 no 1_565
H22B H3B 2.6697 no 2_655
H22B H12B 3.3976 no 2_655
H22B H13B 3.0655 no 1_565
H22B H13C 3.2247 no 1_565
H22B H17 2.8243 no 3_766
H22B H21B 3.4147 no 3_766
H22C Cl1 2.9157 no 2_655
H22C C3 3.3036 no 2_655
H22C C13 3.3276 no 1_565
H22C H1 3.0091 no 2_755
H22C H3A 3.0254 no 2_655
H22C H3B 2.7905 no 2_655
H22C H12A 3.4929 no 2_755
H22C H13A 3.3906 no 1_565
H22C H13B 2.7238 no 1_565
H22C H13C 3.3616 no 1_565
H23A Cu1 3.4592 no 4_554
H23A Cl2 3.2489 no 4_554
H23A C9 3.3463 no 2_655
H23A C10 3.2480 no 2_655
H23A C11 3.5458 no 2_655
H23A H10 3.5064 no 2_655
H23B Cl2 3.4912 no 4_554
H23B C13 3.2823 no 2_755
H23B C21 3.1481 no 4_554
H23B H13A 2.7493 no 2_755
H23B H13C 2.9632 no 2_755
H23B H14C 3.5748 no 4_554
H23B H21A 2.6650 no 4_554
H23B H21B 3.2342 no 4_554
H23B H21C 3.0403 no 4_554
H23C C14 3.0692 no 4_554
H23C H14A 3.2020 no 4_554
H23C H14B 2.5923 no 4_554
H23C H14C 2.9247 no 4_554
H23C H21C 3.4877 no 4_554

loop_
_geom_torsion_atom_site_label_1
_geom_torsion_atom_site_label_2
_geom_torsion_atom_site_label_3
_geom_torsion_atom_site_label_4
_geom_torsion
_geom_torsion_publ_flag
C1 N2 C3 C4 1.3(4) no
C3 N2 C1 N5 -1.8(5) no
C1 N2 C6 C7 -109.9(4) no
C1 N2 C6 C11 70.8(5) no
C6 N2 C1 N5 -174.4(3) no
C3 N2 C6 C7 78.6(5) no
C3 N2 C6 C11 -100.7(4) no
C6 N2 C3 C4 173.9(3) no
C1 N5 C4 C3 -0.6(4) no
C4 N5 C1 N2 1.5(5) no
C1 N5 C15 C16 -71.7(5) no
C1 N5 C15 C20 108.4(4) no
C15 N5 C1 N2 177.4(3) no
C4 N5 C15 C16 103.6(4) no
C4 N5 C15 C20 -76.3(5) no
C15 N5 C4 C3 -176.5(3) no
N2 C3 C4 N5 -0.4(4) no
N2 C6 C7 C8 176.5(3) no
N2 C6 C7 C12 -3.3(5) no
N2 C6 C11 C10 -176.7(3) no
N2 C6 C11 C14 3.2(5) no
C7 C6 C11 C10 4.0(5) no
C7 C6 C11 C14 -176.2(3) no
C11 C6 C7 C8 -4.2(5) no
C11 C6 C7 C12 176.0(3) no
C6 C7 C8 C9 1.4(5) no
C12 C7 C8 C9 -178.7(3) no
C7 C8 C9 C10 1.4(5) no
C7 C8 C9 C13 -179.0(3) no
C8 C9 C10 C11 -1.6(5) no
C13 C9 C10 C11 178.7(3) no
C9 C10 C11 C6 -1.0(6) no
C9 C10 C11 C14 179.2(3) no
N5 C15 C16 C17 178.5(3) no
N5 C15 C16 C21 -2.0(5) no
N5 C15 C20 C19 -178.1(3) no
N5 C15 C20 C23 1.5(5) no
C16 C15 C20 C19 2.0(5) no
C16 C15 C20 C23 -178.4(3) no
C20 C15 C16 C17 -1.6(6) no
C20 C15 C16 C21 177.9(3) no
C15 C16 C17 C18 0.2(6) no
C21 C16 C17 C18 -179.3(4) no
C16 C17 C18 C19 0.7(6) no
C16 C17 C18 C22 -179.1(4) no
C17 C18 C19 C20 -0.2(6) no
C22 C18 C19 C20 179.5(3) no
C18 C19 C20 C15 -1.1(5) no
C18 C19 C20 C23 179.3(3) no
